data_1000441
loop_
_publ_author_name
'Le Meins, J-M'
'Hemon-Ribaud, A'
'Courbion, G'

_publ_section_title
;
Sr2 Fe2 F10 . (H2 O), the first hydrated strontium iron(III) fluoride
;
_journal_coden_ASTM ACSCEE
_journal_name_full 'Acta Crystallographica C (39,1983-)'
_journal_page_first 1165
_journal_page_last 1166
_journal_volume 53
_journal_year 1997
_chemical_formula_structural 'Sr2 (Fe F5) (Fe (H2 O) F5)'
_chemical_formula_sum 'F10 Fe2 H2 O Sr2'
_chemical_name_systematic
;
Distrontium pentfluoroferrate(III) aquapentafluoroferrate(III)
;
_space_group_IT_number 64
_symmetry_cell_setting orthorhombic
_symmetry_Int_Tables_number 64
_symmetry_space_group_name_Hall '-C 2ac 2'
_symmetry_space_group_name_H-M 'C m c a'
_cell_angle_alpha 90
_cell_angle_beta 90
_cell_angle_gamma 90
_cell_formula_units_Z 8
_cell_length_a 7.848(2)
_cell_length_b 19.86699(400)
_cell_length_c 10.773(3)
_cell_volume 1679.7
_refine_ls_R_factor_all 0.0772
_cod_original_formula_sum 'H2 F10 Fe2 O Sr2'
_cod_database_code 1000441

loop_
_symmetry_equiv_pos_as_xyz
x,y,z
x,-y,-z
x,1/2-y,1/2+z
x,1/2+y,1/2-z
-x,-y,-z
-x,y,z
-x,1/2+y,1/2-z
-x,1/2-y,1/2+z
1/2+x,1/2+y,z
1/2+x,1/2-y,-z
1/2+x,-y,1/2+z
1/2+x,y,1/2-z
1/2-x,1/2-y,-z
1/2-x,1/2+y,z
1/2-x,y,1/2-z
1/2-x,-y,1/2+z

loop_
_atom_site_aniso_label
_atom_site_aniso_U_11
_atom_site_aniso_U_12
_atom_site_aniso_U_13
_atom_site_aniso_U_22
_atom_site_aniso_U_23
_atom_site_aniso_U_33
Sr1 0.0069(2) 0. -0.0007(2) 0.0114(2) 0. 0.0109(2)
Sr2 0.0068(2) 0. 0. 0.0083(2) -0.0006(2) 0.0093(2)
Fe1 0.0080(3) 0. -0.0013(3) 0.0066(3) 0. 0.0097(4)
Fe2 0.0073(3) 0. 0. 0.0079(3) 0.0002(3) 0.0082(3)
F1 0.0144(11) 0.0008(10) -0.002(1) 0.0124(9) -0.0025(9) 0.0141(11)
F2 0.0077(10) 0.0013(9) 0.0001(11) 0.0145(10) -0.0032(10) 0.0211(12)
F3 0.0137(11) -0.0024(10) -0.0006(11) 0.0166(10) 0.0107(11) 0.0265(14)
F4 0.014(2) 0. 0. 0.016(2) -0.0024(13) 0.010(2)
F5 0.018(2) 0. 0. 0.020(2) 0.002(2) 0.0107(14)
F6 0.0094(15) 0. 0. 0.017(2) -0.001(2) 0.020(2)
F7 0.0074(14) 0. 0. 0.0088(14) -0.0009(13) 0.015(2)
O1 0.014(2) 0. 0. 0.0054(14) 0.003(2) 0.023(2)

loop_
_atom_site_label
_atom_site_type_symbol
_atom_site_symmetry_multiplicity
_atom_site_Wyckoff_symbol
_atom_site_fract_x
_atom_site_fract_y
_atom_site_fract_z
_atom_site_occupancy
_atom_site_attached_hydrogens
_atom_site_calc_flag
Sr1 Sr2+ 8 e 0.25 0.28088(2) 0.25 1. 0 d
Sr2 Sr2+ 8 f 0. 0.11917(3) 0.45274(5) 1. 0 d
Fe1 Fe3+ 8 e 0.25 0.46627(4) 0.25 1. 0 d
Fe2 Fe3+ 8 f 0. 0.18264(4) 0.06392(8) 1. 0 d
F1 F1- 16 g 0.1994(3) 0.39572(11) 0.1356(2) 1. 0 d
F2 F1- 16 g 0.2403(3) 0.18836(11) 0.0780(2) 1. 0 d
F3 F1- 16 g 0.2919(3) 0.03352(11) 0.1268(3) 1. 0 d
F4 F1- 8 f 0. 0.3010(2) 0.3880(3) 1. 0 d
F5 F1- 8 f 0. 0.1800(2) 0.2468(4) 1. 0 d
F6 F1- 8 f 0. 0.4704(2) 0.2890(4) 1. 0 d
F7 F1- 8 f 0. 0.28067(15) 0.1019(3) 1. 0 d
O1 O2- 8 f 0. 0.0841(2) 0.0472(4) 1. 0 d
H1 H1+ 16 g 0.098(3) 0.0527(19) 0.083(4) 1. 0 d

loop_
_atom_type_symbol
_atom_type_oxidation_number
Sr2+ 2.000
Fe3+ 3.000
F1- -1.000
O2- -2.000
H1+ 1.000
